data_7005091
loop_
_publ_author_name
'Landry, Victoria K.'
'Buccella, Daniela'
'Pang, Keliang'
'Parkin, Gerard'

_publ_section_title
;
 Bis- and tris(2-seleno-1-methylimidazolyl)hydroborato complexes,
 {[BseMe]ZnX}2(X=Cl, I), [BseMe]2Zn and [TseMe]Re(CO)3: structural
 evidence that the [BseMe] ligand is not merely a "heavier" version of
 the sulfur counterpart, [BmMe].
;
_journal_issue 8
_journal_name_full 'Dalton transactions (Cambridge, England : 2003)'
_journal_page_first 866
_journal_page_last 870
_journal_paper_doi 10.1039/b616630j
_journal_year 2007
_chemical_formula_sum 'C16 H24 B2 N8 Se4 Zn'
_chemical_formula_weight 731.26
_chemical_name_systematic
;
?
;
_space_group_IT_number 14
_symmetry_cell_setting monoclinic
_symmetry_space_group_name_Hall '-P 2yn'
_symmetry_space_group_name_H-M 'P 1 21/n 1'
_atom_sites_solution_hydrogens geom
_atom_sites_solution_primary direct
_atom_sites_solution_secondary difmap
_audit_creation_method SHELXL-97
_cell_angle_alpha 90.00
_cell_angle_beta 93.4550(10)
_cell_angle_gamma 90.00
_cell_formula_units_Z 4
_cell_length_a 9.5572(4)
_cell_length_b 14.3524(5)
_cell_length_c 18.9224(8)
_cell_measurement_reflns_used 7261
_cell_measurement_temperature 243(2)
_cell_measurement_theta_max 28.35
_cell_measurement_theta_min 2.45
_cell_volume 2590.84(18)
_computing_cell_refinement 'Bruker SMART'
_computing_data_collection 'Bruker SMART'
_computing_data_reduction 'Bruker SAINT'
_computing_molecular_graphics 'Bruker SHELXTL'
_computing_publication_material 'Bruker SHELXTL'
_computing_structure_refinement 'SHELXL-97 (Sheldrick, 1997)'
_computing_structure_solution 'SHELXS-97 (Sheldrick, 1990)'
_diffrn_ambient_temperature 243(2)
_diffrn_measured_fraction_theta_full 0.945
_diffrn_measured_fraction_theta_max 0.945
_diffrn_measurement_device_type 'CCD area detector'
_diffrn_measurement_method 'phi and omega scans'
_diffrn_radiation_monochromator graphite
_diffrn_radiation_source 'fine-focus sealed tube'
_diffrn_radiation_type MoK\a
_diffrn_radiation_wavelength 0.71073
_diffrn_reflns_av_R_equivalents 0.0319
_diffrn_reflns_av_sigmaI/netI 0.0368
_diffrn_reflns_limit_h_max 12
_diffrn_reflns_limit_h_min -11
_diffrn_reflns_limit_k_max 19
_diffrn_reflns_limit_k_min -8
_diffrn_reflns_limit_l_max 23
_diffrn_reflns_limit_l_min -25
_diffrn_reflns_number 18394
_diffrn_reflns_theta_full 28.37
_diffrn_reflns_theta_max 28.37
_diffrn_reflns_theta_min 1.78
_exptl_absorpt_coefficient_mu 6.588
_exptl_absorpt_correction_T_max 0.5587
_exptl_absorpt_correction_T_min 0.5587
_exptl_absorpt_correction_type empirical
_exptl_absorpt_process_details SADABS
_exptl_crystal_colour COLORLESS
_exptl_crystal_density_diffrn 1.875
_exptl_crystal_density_method 'not measured'
_exptl_crystal_description BLOCK
_exptl_crystal_F_000 1408
_exptl_crystal_size_max 0.10
_exptl_crystal_size_mid 0.10
_exptl_crystal_size_min 0.10
_refine_diff_density_max 0.440
_refine_diff_density_min -0.595
_refine_diff_density_rms 0.098
_refine_ls_extinction_method none
_refine_ls_goodness_of_fit_ref 1.147
_refine_ls_hydrogen_treatment mixed
_refine_ls_matrix_type full
_refine_ls_number_parameters 292
_refine_ls_number_reflns 6123
_refine_ls_number_restraints 0
_refine_ls_restrained_S_all 1.147
_refine_ls_R_factor_all 0.0520
_refine_ls_R_factor_gt 0.0301
_refine_ls_shift/su_max 0.002
_refine_ls_shift/su_mean 0.000
_refine_ls_structure_factor_coef Fsqd
_refine_ls_weighting_details 'calc w=1/[\s^2^(Fo^2^)+(0.0300P)^2^+0.0000P] where P=(Fo^2^+2Fc^2^)/3'
_refine_ls_weighting_scheme calc
_refine_ls_wR_factor_gt 0.0657
_refine_ls_wR_factor_ref 0.0725
_reflns_number_gt 4529
_reflns_number_total 6123
_reflns_threshold_expression >2sigma(I)
_cod_data_source_file b616630j.txt
_cod_data_source_block bsezns10
_cod_depositor_comments
;
The following automatic conversions were performed:
'_symmetry_cell_setting' value 'Monoclinic' changed to 'monoclinic'
according to '/home/saulius/struct/CIF-dictionaries/cif_core.dic'
dictionary named 'cif_core.dic' version 2.4.1 from
2010-06-29.

'_exptl_absorpt_correction_type' value 'EMPIRICAL' changed to
'empirical' according to
'/home/saulius/struct/CIF-dictionaries/cif_core.dic' dictionary named
'cif_core.dic' version 2.4.1 from 2010-06-29.

Automatic conversion script
Id: cif_fix_enum 1527 2010-12-29 10:47:43Z saulius 
;
_cod_original_sg_symbol_H-M P2(1)/n
_cod_database_code 7005091

loop_
_symmetry_equiv_pos_as_xyz
'x, y, z'
'-x+1/2, y+1/2, -z+1/2'
'-x, -y, -z'
'x-1/2, -y-1/2, z-1/2'

loop_
_atom_site_label
_atom_site_type_symbol
_atom_site_fract_x
_atom_site_fract_y
_atom_site_fract_z
_atom_site_U_iso_or_equiv
_atom_site_adp_type
_atom_site_occupancy
_atom_site_symmetry_multiplicity
_atom_site_calc_flag
_atom_site_refinement_flags
_atom_site_disorder_assembly
_atom_site_disorder_group
Zn Zn 1.12484(4) 0.25443(2) 0.019095(19) 0.03045(9) Uani 1 1 d . . .
Se1 Se 0.94803(3) 0.22379(2) 0.105426(18) 0.03500(9) Uani 1 1 d . . .
Se2 Se 1.26376(3) 0.39500(2) 0.042029(18) 0.04128(10) Uani 1 1 d . . .
Se3 Se 1.00000(3) 0.28768(2) -0.094684(18) 0.04130(10) Uani 1 1 d . . .
Se4 Se 1.25467(3) 0.10849(2) 0.026037(19) 0.04270(10) Uani 1 1 d . . .
B1 B 1.2287(4) 0.3113(2) 0.2153(2) 0.0320(8) Uani 1 1 d . . .
H1 H 1.150(3) 0.355(2) 0.1859(17) 0.048 Uiso 1 1 d . . .
H2 H 1.263(3) 0.327(2) 0.2751(17) 0.048 Uiso 1 1 d . . .
B2 B 1.3134(5) 0.1831(3) -0.1468(2) 0.0438(10) Uani 1 1 d . . .
H3 H 1.356(4) 0.159(2) -0.199(2) 0.066 Uiso 1 1 d . . .
H4 H 1.215(3) 0.143(2) -0.1297(18) 0.066 Uiso 1 1 d . . .
N11 N 1.1802(2) 0.20632(15) 0.21083(13) 0.0291(5) Uani 1 1 d . . .
N12 N 1.0821(3) 0.07327(16) 0.18159(14) 0.0362(6) Uani 1 1 d . . .
N21 N 1.3702(2) 0.32142(15) 0.17792(12) 0.0274(5) Uani 1 1 d . . .
N22 N 1.5338(3) 0.34804(17) 0.10472(13) 0.0332(6) Uani 1 1 d . . .
N31 N 1.2755(3) 0.28965(17) -0.15262(14) 0.0388(6) Uani 1 1 d . . .
N32 N 1.1709(3) 0.42483(18) -0.15635(16) 0.0485(7) Uani 1 1 d . . .
N41 N 1.4306(3) 0.16710(17) -0.08629(15) 0.0378(6) Uani 1 1 d . . .
N42 N 1.5470(3) 0.12417(17) 0.01159(16) 0.0420(7) Uani 1 1 d . . .
C11 C 1.0783(3) 0.16616(18) 0.16908(15) 0.0277(6) Uani 1 1 d . . .
C12 C 1.2471(3) 0.1365(2) 0.25001(18) 0.0433(8) Uani 1 1 d . . .
H12A H 1.3225 0.1449 0.2836 0.052 Uiso 1 1 calc R . .
C13 C 1.1868(3) 0.0546(2) 0.23232(19) 0.0457(9) Uani 1 1 d . . .
H13A H 1.2115 -0.0041 0.2511 0.055 Uiso 1 1 calc R . .
C14 C 0.9928(4) 0.0031(2) 0.1460(2) 0.0574(10) Uani 1 1 d . . .
H14A H 0.9267 0.0332 0.1125 0.086 Uiso 1 1 calc R . .
H14B H 0.9420 -0.0306 0.1808 0.086 Uiso 1 1 calc R . .
H14C H 1.0504 -0.0402 0.1211 0.086 Uiso 1 1 calc R . .
C21 C 1.3940(3) 0.35055(18) 0.11208(16) 0.0279(6) Uani 1 1 d . . .
C22 C 1.4988(3) 0.3017(2) 0.21194(17) 0.0344(7) Uani 1 1 d . . .
H22A H 1.5133 0.2804 0.2588 0.041 Uiso 1 1 calc R . .
C23 C 1.5999(3) 0.3178(2) 0.16698(18) 0.0373(7) Uani 1 1 d . . .
H23A H 1.6969 0.3100 0.1764 0.045 Uiso 1 1 calc R . .
C24 C 1.6033(4) 0.3759(3) 0.04155(19) 0.0516(9) Uani 1 1 d . . .
H24A H 1.5335 0.3948 0.0050 0.077 Uiso 1 1 calc R . .
H24B H 1.6567 0.3238 0.0247 0.077 Uiso 1 1 calc R . .
H24C H 1.6659 0.4277 0.0529 0.077 Uiso 1 1 calc R . .
C31 C 1.1588(3) 0.3353(2) -0.13593(16) 0.0358(7) Uani 1 1 d . . .
C32 C 1.3617(4) 0.3542(3) -0.1821(2) 0.0582(11) Uani 1 1 d . . .
H32A H 1.4510 0.3416 -0.1981 0.070 Uiso 1 1 calc R . .
C33 C 1.2992(4) 0.4367(3) -0.1844(2) 0.0648(12) Uani 1 1 d . . .
H33A H 1.3355 0.4925 -0.2019 0.078 Uiso 1 1 calc R . .
C34 C 1.0693(4) 0.4992(3) -0.1469(3) 0.0746(13) Uani 1 1 d . . .
H34A H 0.9871 0.4736 -0.1262 0.112 Uiso 1 1 calc R . .
H34B H 1.0421 0.5268 -0.1924 0.112 Uiso 1 1 calc R . .
H34C H 1.1111 0.5465 -0.1157 0.112 Uiso 1 1 calc R . .
C41 C 1.4175(3) 0.1375(2) -0.01932(17) 0.0333(7) Uani 1 1 d . . .
C42 C 1.5735(4) 0.1725(2) -0.0960(2) 0.0522(10) Uani 1 1 d . . .
H42A H 1.6138 0.1917 -0.1377 0.063 Uiso 1 1 calc R . .
C43 C 1.6439(4) 0.1461(2) -0.0366(2) 0.0525(10) Uani 1 1 d . . .
H43A H 1.7419 0.1430 -0.0290 0.063 Uiso 1 1 calc R . .
C44 C 1.5805(4) 0.0911(2) 0.0837(2) 0.0511(9) Uani 1 1 d . . .
H44A H 1.4945 0.0801 0.1070 0.077 Uiso 1 1 calc R . .
H44B H 1.6361 0.1376 0.1097 0.077 Uiso 1 1 calc R . .
H44C H 1.6333 0.0334 0.0821 0.077 Uiso 1 1 calc R . .

loop_
_atom_site_aniso_label
_atom_site_aniso_U_11
_atom_site_aniso_U_22
_atom_site_aniso_U_33
_atom_site_aniso_U_23
_atom_site_aniso_U_13
_atom_site_aniso_U_12
Zn 0.02706(19) 0.03763(19) 0.0264(2) 0.00243(15) -0.00096(15) 0.00081(14)
Se1 0.02114(15) 0.04705(18) 0.0368(2) 0.00583(14) 0.00132(13) 0.00105(13)
Se2 0.0442(2) 0.04121(18) 0.0370(2) 0.01488(15) -0.00935(15) -0.01147(14)
Se3 0.03395(18) 0.0569(2) 0.0318(2) 0.00503(16) -0.00876(14) 0.00003(15)
Se4 0.03971(19) 0.04066(18) 0.0492(2) 0.01180(16) 0.01472(16) 0.00915(14)
B1 0.039(2) 0.0270(16) 0.030(2) -0.0013(15) 0.0030(16) -0.0035(15)
B2 0.060(3) 0.039(2) 0.032(2) -0.0073(17) 0.005(2) 0.0018(19)
N11 0.0285(13) 0.0283(12) 0.0303(14) 0.0030(11) -0.0010(11) -0.0028(10)
N12 0.0390(15) 0.0299(12) 0.0395(16) 0.0011(12) 0.0005(13) -0.0076(11)
N21 0.0298(13) 0.0252(11) 0.0272(14) -0.0008(10) 0.0010(11) -0.0042(10)
N22 0.0330(14) 0.0338(13) 0.0335(15) 0.0019(11) 0.0071(12) -0.0047(11)
N31 0.0484(17) 0.0391(14) 0.0295(15) 0.0029(12) 0.0063(13) -0.0007(13)
N32 0.0544(19) 0.0371(15) 0.054(2) 0.0022(14) 0.0020(16) 0.0041(13)
N41 0.0385(15) 0.0365(14) 0.0393(17) -0.0024(12) 0.0107(13) 0.0007(12)
N42 0.0378(16) 0.0367(14) 0.0515(19) -0.0043(13) 0.0032(14) 0.0028(12)
C11 0.0260(15) 0.0307(14) 0.0270(16) 0.0008(12) 0.0055(12) -0.0036(12)
C12 0.046(2) 0.0375(18) 0.044(2) 0.0112(15) -0.0149(16) -0.0043(15)
C13 0.048(2) 0.0349(17) 0.052(2) 0.0145(16) -0.0114(18) -0.0011(15)
C14 0.065(3) 0.0389(18) 0.067(3) -0.0013(18) -0.010(2) -0.0235(18)
C21 0.0336(16) 0.0220(13) 0.0278(16) -0.0014(12) -0.0002(13) -0.0056(12)
C22 0.0359(18) 0.0344(16) 0.0319(18) 0.0011(13) -0.0061(14) 0.0026(13)
C23 0.0309(17) 0.0390(16) 0.042(2) 0.0021(15) 0.0012(15) -0.0008(14)
C24 0.045(2) 0.062(2) 0.049(2) 0.0087(19) 0.0148(18) -0.0060(18)
C31 0.0394(18) 0.0414(17) 0.0261(17) 0.0005(14) -0.0037(14) -0.0014(14)
C32 0.066(3) 0.050(2) 0.062(3) 0.0053(19) 0.027(2) -0.0024(19)
C33 0.077(3) 0.043(2) 0.076(3) 0.011(2) 0.022(2) -0.008(2)
C34 0.071(3) 0.042(2) 0.110(4) 0.005(2) 0.002(3) 0.015(2)
C41 0.0323(17) 0.0286(14) 0.0393(19) -0.0054(13) 0.0043(14) 0.0026(12)
C42 0.043(2) 0.055(2) 0.061(3) -0.0043(19) 0.0222(19) -0.0010(18)
C43 0.0330(19) 0.054(2) 0.071(3) -0.003(2) 0.0124(19) -0.0011(17)
C44 0.052(2) 0.048(2) 0.052(2) -0.0027(18) -0.0053(19) 0.0039(17)

loop_
_atom_type_symbol
_atom_type_description
_atom_type_scat_dispersion_real
_atom_type_scat_dispersion_imag
_atom_type_scat_source
C C 0.0033 0.0016 'International Tables Vol C Tables 4.2.6.8 and 6.1.1.4'
H H 0.0000 0.0000 'International Tables Vol C Tables 4.2.6.8 and 6.1.1.4'
B B 0.0013 0.0007 'International Tables Vol C Tables 4.2.6.8 and 6.1.1.4'
N N 0.0061 0.0033 'International Tables Vol C Tables 4.2.6.8 and 6.1.1.4'
Zn Zn 0.2839 1.4301 'International Tables Vol C Tables 4.2.6.8 and 6.1.1.4'
Se Se -0.0929 2.2259 'International Tables Vol C Tables 4.2.6.8 and 6.1.1.4'

loop_
_geom_angle_atom_site_label_1
_geom_angle_atom_site_label_2
_geom_angle_atom_site_label_3
_geom_angle
_geom_angle_site_symmetry_1
_geom_angle_site_symmetry_3
_geom_angle_publ_flag
Se4 Zn Se2 115.583(18) . . ?
Se4 Zn Se3 115.827(19) . . ?
Se2 Zn Se3 103.103(17) . . ?
Se4 Zn Se1 100.295(16) . . ?
Se2 Zn Se1 114.708(18) . . ?
Se3 Zn Se1 107.542(17) . . ?
C11 Se1 Zn 92.83(8) . . ?
C21 Se2 Zn 100.10(8) . . ?
C31 Se3 Zn 94.20(9) . . ?
C41 Se4 Zn 102.68(9) . . ?
N21 B1 N11 108.8(2) . . ?
N41 B2 N31 110.2(3) . . ?
C11 N11 C12 107.4(2) . . ?
C11 N11 B1 129.8(2) . . ?
C12 N11 B1 122.7(3) . . ?
C11 N12 C13 109.0(2) . . ?
C11 N12 C14 126.2(3) . . ?
C13 N12 C14 124.8(3) . . ?
C21 N21 C22 107.5(2) . . ?
C21 N21 B1 130.0(3) . . ?
C22 N21 B1 122.5(3) . . ?
C21 N22 C23 109.1(2) . . ?
C21 N22 C24 125.4(3) . . ?
C23 N22 C24 125.5(3) . . ?
C31 N31 C32 106.9(3) . . ?
C31 N31 B2 130.2(3) . . ?
C32 N31 B2 122.7(3) . . ?
C31 N32 C33 108.8(3) . . ?
C31 N32 C34 126.3(3) . . ?
C33 N32 C34 124.9(3) . . ?
C41 N41 C42 106.8(3) . . ?
C41 N41 B2 128.9(3) . . ?
C42 N41 B2 124.0(3) . . ?
C41 N42 C43 108.5(3) . . ?
C41 N42 C44 126.5(3) . . ?
C43 N42 C44 125.1(3) . . ?
N11 C11 N12 107.9(3) . . ?
N11 C11 Se1 128.2(2) . . ?
N12 C11 Se1 123.9(2) . . ?
C13 C12 N11 108.9(3) . . ?
C12 C13 N12 106.7(3) . . ?
N21 C21 N22 108.1(2) . . ?
N21 C21 Se2 128.2(2) . . ?
N22 C21 Se2 123.7(2) . . ?
C23 C22 N21 108.8(3) . . ?
C22 C23 N22 106.6(3) . . ?
N31 C31 N32 108.0(3) . . ?
N31 C31 Se3 128.5(2) . . ?
N32 C31 Se3 123.4(2) . . ?
C33 C32 N31 109.6(3) . . ?
C32 C33 N32 106.7(3) . . ?
N41 C41 N42 108.5(3) . . ?
N41 C41 Se4 128.9(2) . . ?
N42 C41 Se4 122.4(2) . . ?
C43 C42 N41 108.9(3) . . ?
C42 C43 N42 107.4(3) . . ?

loop_
_geom_bond_atom_site_label_1
_geom_bond_atom_site_label_2
_geom_bond_distance
_geom_bond_site_symmetry_2
_geom_bond_publ_flag
Zn Se4 2.4340(5) . ?
Zn Se2 2.4397(5) . ?
Zn Se3 2.4448(5) . ?
Zn Se1 2.4597(5) . ?
Se1 C11 1.872(3) . ?
Se2 C21 1.875(3) . ?
Se3 C31 1.877(3) . ?
Se4 C41 1.869(3) . ?
B1 N21 1.570(4) . ?
B1 N11 1.577(4) . ?
B2 N41 1.569(5) . ?
B2 N31 1.574(5) . ?
N11 C11 1.346(3) . ?
N11 C12 1.380(4) . ?
N12 C11 1.354(3) . ?
N12 C13 1.371(4) . ?
N12 C14 1.458(4) . ?
N21 C21 1.346(4) . ?
N21 C22 1.382(3) . ?
N22 C21 1.352(4) . ?
N22 C23 1.373(4) . ?
N22 C24 1.458(4) . ?
N31 C31 1.347(4) . ?
N31 C32 1.380(4) . ?
N32 C31 1.349(4) . ?
N32 C33 1.376(4) . ?
N32 C34 1.461(4) . ?
N41 C41 1.349(4) . ?
N41 C42 1.392(4) . ?
N42 C41 1.350(4) . ?
N42 C43 1.375(4) . ?
N42 C44 1.461(4) . ?
C12 C13 1.342(4) . ?
C22 C23 1.345(4) . ?
C32 C33 1.325(5) . ?
C42 C43 1.329(5) . ?
